data_7706435
loop_
_publ_author_name
'Banerjee, Abhisek'
'Das, Dhananjoy'
'Ray, Partha Pratim'
'Banerjee, Snehasis'
'Chattopadhyay, Shouvik'

_publ_section_title
;
 Phenoxo-bridged dinuclear mixed valence cobalt(III/II) complexes with
 reduced Schiff base ligands: synthesis, characterization, band gap
 measurements and fabrication of Schottky barrier diodes.
;
_journal_issue 5
_journal_name_full 'Dalton transactions (Cambridge, England : 2003)'
_journal_page_first 1721
_journal_page_last 1732
_journal_paper_doi 10.1039/d0dt03707a
_journal_volume 50
_journal_year 2021
_chemical_formula_moiety 'C30 H36 Co2 N9 O8'
_chemical_formula_sum 'C30 H36 Co2 N9 O8'
_chemical_formula_weight 768.54
_space_group_crystal_system monoclinic
_space_group_IT_number 14
_space_group_name_Hall '-P 2yn'
_space_group_name_H-M_alt 'P 1 21/n 1'
_atom_sites_solution_hydrogens mixed
_audit_creation_method SHELXL-2018/3
_audit_update_record
;
2020-12-02 deposited with the CCDC.	2020-12-16 downloaded from the CCDC.
;
_cell_angle_alpha 90
_cell_angle_beta 96.535(3)
_cell_angle_gamma 90
_cell_formula_units_Z 4
_cell_length_a 9.5254(8)
_cell_length_b 22.8815(17)
_cell_length_c 15.1233(14)
_cell_measurement_reflns_used 900
_cell_measurement_temperature 273(2)
_cell_measurement_theta_max 26.444
_cell_measurement_theta_min 2.05
_cell_volume 3274.8(5)
_computing_cell_refinement 'SAINT V8.38A (Bruker AXS Inc., 2017)'
_computing_data_collection 'APEX3 (Bruker AXS Inc., 2015)'
_computing_data_reduction 'SAINT V8.38A (Bruker AXS Inc., 2017)'
_computing_molecular_graphics 'DIAMOND (Crystal Impact)'
_computing_publication_material 'PLATON (Spek, 2003)'
_computing_structure_refinement 'SHELXL-2018/3 (Sheldrick, 2018)'
_computing_structure_solution 'SHELXT 2014/5 (Sheldrick, 2014)'
_diffrn_ambient_temperature 273(2)
_diffrn_measured_fraction_theta_full 0.989
_diffrn_measured_fraction_theta_max 0.989
_diffrn_measurement_device_type 'Bruker D8 QUEST area detector'
_diffrn_measurement_method '321 frames, counting time 10 s.'
_diffrn_radiation_type MoK\a
_diffrn_radiation_wavelength 0.71073
_diffrn_reflns_av_R_equivalents 0.0771
_diffrn_reflns_av_unetI/netI 0.0592
_diffrn_reflns_Laue_measured_fraction_full 0.989
_diffrn_reflns_Laue_measured_fraction_max 0.989
_diffrn_reflns_limit_h_max 11
_diffrn_reflns_limit_h_min -11
_diffrn_reflns_limit_k_max 27
_diffrn_reflns_limit_k_min -27
_diffrn_reflns_limit_l_max 18
_diffrn_reflns_limit_l_min -18
_diffrn_reflns_number 32031
_diffrn_reflns_point_group_measured_fraction_full 0.989
_diffrn_reflns_point_group_measured_fraction_max 0.989
_diffrn_reflns_theta_full 25.181
_diffrn_reflns_theta_max 25.181
_diffrn_reflns_theta_min 2.711
_exptl_absorpt_coefficient_mu 1.078
_exptl_absorpt_correction_type multi-scan
_exptl_absorpt_process_details SADABS
_exptl_crystal_colour Brown
_exptl_crystal_density_diffrn 1.559
_exptl_crystal_description Block
_exptl_crystal_F_000 1588
_exptl_crystal_size_max 0.4
_exptl_crystal_size_mid 0.4
_exptl_crystal_size_min 0.3
_exptl_transmission_factor_max 0.724
_exptl_transmission_factor_min 0.656
_refine_diff_density_max 1.157
_refine_diff_density_min -1.702
_refine_diff_density_rms 0.204
_refine_ls_extinction_method none
_refine_ls_goodness_of_fit_ref 1.032
_refine_ls_hydrogen_treatment mixed
_refine_ls_matrix_type full
_refine_ls_number_parameters 460
_refine_ls_number_reflns 5829
_refine_ls_number_restraints 2
_refine_ls_restrained_S_all 1.037
_refine_ls_R_factor_all 0.0817
_refine_ls_R_factor_gt 0.0751
_refine_ls_shift/su_max 0.002
_refine_ls_shift/su_mean 0.000
_refine_ls_structure_factor_coef Fsqd
_refine_ls_weighting_details 'w=1/[\s^2^(Fo^2^)+(0.1922P)^2^] where P=(Fo^2^+2Fc^2^)/3'
_refine_ls_weighting_scheme calc
_refine_ls_wR_factor_gt 0.2162
_refine_ls_wR_factor_ref 0.2259
_reflns_Friedel_coverage 0.000
_reflns_number_gt 5162
_reflns_number_total 5829
_reflns_threshold_expression 'I > 2\s(I)'
_cod_data_source_file d0dt03707a2.cif
_cod_data_source_block 2
_cod_depositor_comments
;
The following automatic conversions were performed:

data item '_exptl_absorpt_correction_type' value 'Multi-scan' was
changed to 'multi-scan' in accordance with the
/home/data/users/saulius/crontab/automatic-downloads/rss-feeds/RSC/lib/dictionaries/cif_core.dic
dictionary named 'cif_core.dic' version 2.4.2 last updated on
2011-04-26.

Automatic conversion script
Id: cif_fix_values 7556 2019-12-06 15:28:31Z antanas 

 Adding full bibliography for 7706434--7706435.cif.
;
_cod_original_sg_symbol_H-M 'P 21/n'
_cod_database_code 7706435
_shelx_shelxl_version_number 2018/3
_shelx_space_group_comment
;
The symmetry employed for this shelxl refinement is uniquely defined
by the following loop, which should always be used as a source of
symmetry information in preference to the above space-group names.
They are only intended as comments.
;
_shelx_estimated_absorpt_t_min 0.656
_shelx_estimated_absorpt_t_max 0.724

loop_
_space_group_symop_operation_xyz
'x, y, z'
'-x+1/2, y+1/2, -z+1/2'
'-x, -y, -z'
'x-1/2, -y-1/2, z-1/2'

loop_
_atom_site_label
_atom_site_type_symbol
_atom_site_fract_x
_atom_site_fract_y
_atom_site_fract_z
_atom_site_U_iso_or_equiv
_atom_site_adp_type
_atom_site_occupancy
_atom_site_site_symmetry_order
_atom_site_calc_flag
_atom_site_refinement_flags_posn
_atom_site_refinement_flags_adp
_atom_site_refinement_flags_occupancy
_atom_site_disorder_assembly
_atom_site_disorder_group
N8 N 0.304(7) 0.8427(17) -0.026(4) 0.105(11) Uani 0.39(17) 1 d . . P A 1
N8A N 0.344(8) 0.8428(8) -0.014(2) 0.109(9) Uani 0.61(17) 1 d . . P A 2
Co1 Co 0.65994(4) 0.62466(2) 0.20050(3) 0.0266(2) Uani 1 1 d . . . . .
Co2 Co 0.41897(5) 0.70313(2) 0.13740(3) 0.0354(2) Uani 1 1 d . . . . .
O1 O 0.6255(3) 0.70743(10) 0.18296(17) 0.0332(6) Uani 1 1 d . . . . .
O2 O 0.4910(3) 0.62179(9) 0.11548(17) 0.0314(6) Uani 1 1 d . . . . .
O3 O 0.4475(3) 0.79397(12) 0.2147(2) 0.0548(8) Uani 1 1 d . . . . .
O4 O 0.2214(3) 0.64858(14) 0.0788(2) 0.0517(8) Uani 1 1 d . . . . .
O5 O 0.5525(2) 0.62360(10) 0.30249(17) 0.0315(6) Uani 1 1 d . . . . .
O6 O 0.3620(3) 0.67866(12) 0.25789(17) 0.0398(6) Uani 1 1 d . . . . .
O7 O 0.5909(6) 0.5359(2) 0.5946(3) 0.1106(18) Uani 1 1 d . . . . .
O8 O 0.4534(5) 0.56136(19) 0.6900(2) 0.0835(12) Uani 1 1 d . . . . .
N1 N 0.8304(3) 0.63983(15) 0.2840(2) 0.0354(7) Uani 1 1 d D . . . .
N2 N 0.6703(3) 0.53885(14) 0.2115(2) 0.0329(7) Uani 1 1 d . . . . .
N3 N 0.7772(3) 0.62046(14) 0.1063(2) 0.0393(8) Uani 1 1 d . . . . .
N4 N 0.4035(5) 0.75128(19) 0.0306(3) 0.0642(11) Uani 1 1 d . . . . .
N5 N 0.7350(3) 0.64536(14) 0.0375(2) 0.0394(8) Uani 1 1 d . . . . .
N6 N 0.7022(4) 0.66809(19) -0.0291(3) 0.0631(10) Uani 1 1 d . . . . .
N7 N 0.3675(4) 0.79774(18) 0.0078(3) 0.0573(10) Uani 1 1 d . . . . .
N9 N 0.4944(5) 0.5639(2) 0.6166(3) 0.0627(10) Uani 1 1 d . . . . .
C1 C 0.2038(7) 0.8158(3) 0.2173(5) 0.107(2) Uani 1 1 d D . . . .
H1A H 0.137795 0.839138 0.245268 0.160 Uiso 1 1 calc R U . . .
H1B H 0.194924 0.824215 0.154720 0.160 Uiso 1 1 calc R U . . .
H1C H 0.184410 0.775120 0.225969 0.160 Uiso 1 1 calc R U . . .
C2 C 0.3461(7) 0.8290(3) 0.2563(5) 0.095(2) Uani 1 1 d D . . . .
H2A H 0.354995 0.820980 0.319685 0.114 Uiso 1 1 calc R U . . .
H2B H 0.365531 0.870176 0.248291 0.114 Uiso 1 1 calc R U . . .
C3 C 0.5829(5) 0.79702(16) 0.2546(3) 0.0464(10) Uani 1 1 d . . . . .
C4 C 0.6359(6) 0.84355(18) 0.3089(3) 0.0633(13) Uani 1 1 d . . . . .
H4 H 0.578032 0.875031 0.318969 0.076 Uiso 1 1 calc R U . . .
C5 C 0.7750(7) 0.8423(2) 0.3474(3) 0.0716(16) Uani 1 1 d . . . . .
H5 H 0.810824 0.873822 0.381644 0.086 Uiso 1 1 calc R U . . .
C6 C 0.8607(6) 0.7955(2) 0.3359(3) 0.0625(13) Uani 1 1 d . . . . .
H6 H 0.952684 0.794732 0.364194 0.075 Uiso 1 1 calc R U . . .
C7 C 0.8098(4) 0.74905(18) 0.2817(3) 0.0462(10) Uani 1 1 d . . . . .
C8 C 0.6722(4) 0.75048(15) 0.2398(2) 0.0372(8) Uani 1 1 d . . . . .
C9 C 0.8980(4) 0.69783(18) 0.2657(3) 0.0481(10) Uani 1 1 d . . . . .
H9A H 0.987405 0.701004 0.303091 0.058 Uiso 1 1 calc R U . . .
H9B H 0.917910 0.698467 0.204193 0.058 Uiso 1 1 calc R U . . .
C10 C 0.9455(4) 0.59664(19) 0.2947(3) 0.0462(10) Uani 1 1 d . . . . .
H10A H 1.013347 0.608844 0.344005 0.055 Uiso 1 1 calc R U . . .
H10B H 0.993407 0.597224 0.241461 0.055 Uiso 1 1 calc R U . . .
C11 C 0.9020(4) 0.53400(19) 0.3115(3) 0.0456(10) Uani 1 1 d . . . . .
C12 C 0.8283(5) 0.52867(19) 0.3963(3) 0.0500(10) Uani 1 1 d . . . . .
H12A H 0.889144 0.543835 0.446007 0.075 Uiso 1 1 calc R U . . .
H12B H 0.741767 0.550534 0.389208 0.075 Uiso 1 1 calc R U . . .
H12C H 0.808082 0.488323 0.406758 0.075 Uiso 1 1 calc R U . . .
C13 C 1.0375(5) 0.4970(2) 0.3245(4) 0.0717(15) Uani 1 1 d . . . . .
H13A H 1.097357 0.510996 0.375534 0.108 Uiso 1 1 calc R U . . .
H13B H 1.013437 0.456914 0.333573 0.108 Uiso 1 1 calc R U . . .
H13C H 1.086495 0.500133 0.272633 0.108 Uiso 1 1 calc R U . . .
C14 C 0.8105(4) 0.51062(18) 0.2304(3) 0.0440(9) Uani 1 1 d . . . . .
H14A H 0.861263 0.515362 0.178789 0.053 Uiso 1 1 calc R U . . .
H14B H 0.796412 0.469074 0.238574 0.053 Uiso 1 1 calc R U . . .
C15 C 0.5946(4) 0.50792(16) 0.1317(3) 0.0394(8) Uani 1 1 d . . . . .
H15A H 0.636071 0.519895 0.078883 0.047 Uiso 1 1 calc R U . . .
H15B H 0.609052 0.466144 0.138868 0.047 Uiso 1 1 calc R U . . .
C16 C 0.4412(4) 0.51996(17) 0.1184(2) 0.0382(8) Uani 1 1 d . . . . .
C17 C 0.3420(5) 0.47514(19) 0.1095(3) 0.0506(10) Uani 1 1 d . . . . .
H17 H 0.371110 0.436467 0.116612 0.061 Uiso 1 1 calc R U . . .
C18 C 0.2018(5) 0.4879(2) 0.0904(3) 0.0610(13) Uani 1 1 d . . . . .
H18 H 0.136216 0.457702 0.083986 0.073 Uiso 1 1 calc R U . . .
C19 C 0.1559(4) 0.5451(2) 0.0804(3) 0.0562(12) Uani 1 1 d . . . . .
H19 H 0.060103 0.553283 0.067865 0.067 Uiso 1 1 calc R U . . .
C20 C 0.2535(4) 0.59000(18) 0.0893(3) 0.0429(9) Uani 1 1 d . . . . .
C21 C 0.3972(4) 0.57791(17) 0.1089(2) 0.0354(8) Uani 1 1 d . . . . .
C22 C 0.0813(4) 0.6623(3) 0.0396(4) 0.0648(14) Uani 1 1 d . . . . .
H22A H 0.014002 0.649586 0.079124 0.078 Uiso 1 1 calc R U . . .
H22B H 0.061535 0.641173 -0.016010 0.078 Uiso 1 1 calc R U . . .
C23 C 0.0631(6) 0.7247(3) 0.0226(5) 0.088(2) Uani 1 1 d . . . . .
H23A H -0.031862 0.732154 -0.003546 0.132 Uiso 1 1 calc R U . . .
H23B H 0.080764 0.745798 0.077686 0.132 Uiso 1 1 calc R U . . .
H23C H 0.128271 0.737390 -0.017395 0.132 Uiso 1 1 calc R U . . .
C24 C 0.4384(3) 0.64954(14) 0.3142(2) 0.0309(7) Uani 1 1 d . . . . .
C25 C 0.3932(4) 0.64448(15) 0.4055(2) 0.0324(7) Uani 1 1 d . . . . .
C26 C 0.2830(4) 0.67904(18) 0.4309(3) 0.0400(9) Uani 1 1 d . . . . .
H26 H 0.235453 0.704239 0.389565 0.048 Uiso 1 1 calc R U . . .
C27 C 0.2437(4) 0.6766(2) 0.5151(3) 0.0514(11) Uani 1 1 d . . . . .
H27 H 0.169844 0.699798 0.530128 0.062 Uiso 1 1 calc R U . . .
C28 C 0.3132(5) 0.6400(2) 0.5776(3) 0.0520(11) Uani 1 1 d . . . . .
H28 H 0.288457 0.638414 0.635293 0.062 Uiso 1 1 calc R U . . .
C29 C 0.4219(4) 0.60518(18) 0.5520(3) 0.0441(9) Uani 1 1 d . . . . .
C30 C 0.4636(4) 0.60789(17) 0.4686(3) 0.0402(9) Uani 1 1 d . . . . .
H30 H 0.538918 0.585261 0.454300 0.048 Uiso 1 1 calc R U . . .
H1 H 0.803(4) 0.6457(17) 0.3362(16) 0.036(11) Uiso 1 1 d D . . . .
H2 H 0.625(4) 0.5338(15) 0.252(3) 0.020(9) Uiso 1 1 d . . . . .

loop_
_atom_site_aniso_label
_atom_site_aniso_U_11
_atom_site_aniso_U_22
_atom_site_aniso_U_33
_atom_site_aniso_U_23
_atom_site_aniso_U_13
_atom_site_aniso_U_12
N8 0.12(3) 0.13(4) 0.059(16) 0.026(14) 0.009(14) 0.052(17)
N8A 0.19(2) 0.055(10) 0.079(10) 0.050(7) -0.014(14) 0.015(9)
Co1 0.0297(3) 0.0323(4) 0.0186(4) 0.00028(17) 0.0071(2) -0.00107(15)
Co2 0.0404(4) 0.0400(4) 0.0264(4) 0.0095(2) 0.0061(2) 0.00296(18)
O1 0.0395(12) 0.0322(13) 0.0281(14) 0.0005(10) 0.0048(10) -0.0042(9)
O2 0.0362(13) 0.0349(13) 0.0234(14) 0.0032(9) 0.0042(10) -0.0040(9)
O3 0.0630(18) 0.0463(17) 0.057(2) 0.0052(14) 0.0148(15) 0.0130(13)
O4 0.0374(14) 0.0612(19) 0.054(2) 0.0154(15) -0.0045(12) 0.0019(12)
O5 0.0350(13) 0.0363(13) 0.0244(14) 0.0022(10) 0.0094(10) 0.0021(9)
O6 0.0441(13) 0.0493(15) 0.0276(14) 0.0134(12) 0.0109(11) 0.0106(11)
O7 0.148(4) 0.117(4) 0.069(3) 0.041(3) 0.026(3) 0.073(3)
O8 0.109(3) 0.109(3) 0.035(2) 0.031(2) 0.0208(19) -0.008(2)
N1 0.0369(16) 0.0439(17) 0.0256(17) -0.0009(14) 0.0054(13) -0.0037(12)
N2 0.0441(16) 0.0378(17) 0.0184(16) -0.0025(12) 0.0101(14) 0.0038(12)
N3 0.0385(17) 0.055(2) 0.0260(18) 0.0034(14) 0.0102(13) 0.0016(13)
N4 0.087(3) 0.067(3) 0.039(2) 0.021(2) 0.0101(19) 0.010(2)
N5 0.0439(16) 0.0469(18) 0.031(2) -0.0035(16) 0.0192(14) -0.0068(13)
N6 0.082(3) 0.075(3) 0.034(2) 0.014(2) 0.0145(19) 0.000(2)
N7 0.069(2) 0.066(3) 0.037(2) 0.024(2) 0.0107(18) 0.0031(19)
N9 0.083(3) 0.073(3) 0.033(2) 0.0221(19) 0.0114(19) -0.001(2)
C1 0.095(5) 0.113(6) 0.120(7) 0.012(5) 0.046(4) 0.038(4)
C2 0.098(5) 0.076(4) 0.114(6) -0.022(4) 0.025(4) 0.017(3)
C3 0.073(3) 0.033(2) 0.036(2) 0.0066(16) 0.020(2) -0.0032(17)
C4 0.110(4) 0.032(2) 0.051(3) -0.001(2) 0.020(3) -0.008(2)
C5 0.122(5) 0.043(3) 0.050(3) -0.006(2) 0.010(3) -0.033(3)
C6 0.086(3) 0.052(3) 0.047(3) 0.002(2) -0.001(2) -0.031(2)
C7 0.059(2) 0.045(2) 0.034(2) 0.0030(18) 0.0053(18) -0.0185(18)
C8 0.055(2) 0.0322(18) 0.026(2) 0.0030(15) 0.0090(16) -0.0092(15)
C9 0.040(2) 0.055(3) 0.049(3) 0.000(2) 0.0033(18) -0.0158(17)
C10 0.0374(18) 0.064(3) 0.036(2) 0.001(2) 0.0003(16) 0.0046(18)
C11 0.048(2) 0.053(2) 0.036(2) -0.0029(18) 0.0023(17) 0.0150(18)
C12 0.068(3) 0.052(2) 0.030(2) 0.0035(18) 0.0037(18) 0.012(2)
C13 0.062(3) 0.087(4) 0.064(3) -0.005(3) -0.006(2) 0.036(3)
C14 0.052(2) 0.048(2) 0.033(2) -0.0060(18) 0.0080(17) 0.0170(17)
C15 0.059(2) 0.0355(18) 0.0243(19) -0.0071(15) 0.0072(16) -0.0033(16)
C16 0.054(2) 0.041(2) 0.0189(18) -0.0014(15) 0.0049(15) -0.0081(16)
C17 0.075(3) 0.043(2) 0.033(2) -0.0030(18) 0.0037(19) -0.019(2)
C18 0.067(3) 0.067(3) 0.047(3) -0.001(2) 0.001(2) -0.036(2)
C19 0.041(2) 0.081(3) 0.045(3) 0.008(2) -0.0029(18) -0.022(2)
C20 0.042(2) 0.054(2) 0.033(2) 0.0038(18) 0.0040(16) -0.0079(17)
C21 0.0366(17) 0.049(2) 0.0203(18) -0.0009(16) 0.0032(14) -0.0122(15)
C22 0.0291(18) 0.100(4) 0.065(3) 0.015(3) 0.0048(19) 0.007(2)
C23 0.052(3) 0.083(4) 0.127(6) 0.009(4) -0.001(3) 0.024(3)
C24 0.0365(16) 0.0305(17) 0.0267(19) 0.0024(14) 0.0087(13) 0.0001(13)
C25 0.0373(17) 0.0372(18) 0.0241(19) -0.0005(15) 0.0100(14) -0.0044(14)
C26 0.0373(17) 0.047(2) 0.037(2) 0.0010(17) 0.0113(16) 0.0042(16)
C27 0.048(2) 0.065(3) 0.046(3) -0.003(2) 0.0235(19) 0.0063(19)
C28 0.062(3) 0.063(3) 0.037(2) -0.001(2) 0.029(2) -0.004(2)
C29 0.059(2) 0.046(2) 0.028(2) 0.0063(17) 0.0112(17) -0.0032(18)
C30 0.048(2) 0.041(2) 0.034(2) 0.0031(17) 0.0158(17) 0.0049(16)

loop_
_atom_type_symbol
_atom_type_description
_atom_type_scat_dispersion_real
_atom_type_scat_dispersion_imag
_atom_type_scat_source
C C 0.0033 0.0016 'International Tables Vol C Tables 4.2.6.8 and 6.1.1.4'
H H 0.0000 0.0000 'International Tables Vol C Tables 4.2.6.8 and 6.1.1.4'
N N 0.0061 0.0033 'International Tables Vol C Tables 4.2.6.8 and 6.1.1.4'
O O 0.0106 0.0060 'International Tables Vol C Tables 4.2.6.8 and 6.1.1.4'
Co Co 0.3494 0.9721 'International Tables Vol C Tables 4.2.6.8 and 6.1.1.4'

loop_
_geom_angle_atom_site_label_1
_geom_angle_atom_site_label_2
_geom_angle_atom_site_label_3
_geom_angle
_geom_angle_site_symmetry_1
_geom_angle_site_symmetry_3
_geom_angle_publ_flag
N3 Co1 O1 92.96(12) . . ?
N3 Co1 O2 90.90(12) . . ?
O1 Co1 O2 80.07(10) . . ?
N3 Co1 O5 174.55(12) . . ?
O1 Co1 O5 91.41(10) . . ?
O2 Co1 O5 93.07(11) . . ?
N3 Co1 N1 88.71(13) . . ?
O1 Co1 N1 91.71(13) . . ?
O2 Co1 N1 171.75(12) . . ?
O5 Co1 N1 87.90(12) . . ?
N3 Co1 N2 89.14(13) . . ?
O1 Co1 N2 172.76(11) . . ?
O2 Co1 N2 92.98(11) . . ?
O5 Co1 N2 86.93(11) . . ?
N1 Co1 N2 95.26(14) . . ?
N3 Co1 Co2 106.61(10) . . ?
O1 Co1 Co2 41.84(7) . . ?
O2 Co1 Co2 42.26(7) . . ?
O5 Co1 Co2 78.83(7) . . ?
N1 Co1 Co2 130.27(11) . . ?
N2 Co1 Co2 130.95(9) . . ?
N4 Co2 O1 103.61(15) . . ?
N4 Co2 O2 112.30(15) . . ?
O1 Co2 O2 76.38(9) . . ?
N4 Co2 O6 153.45(15) . . ?
O1 Co2 O6 93.26(10) . . ?
O2 Co2 O6 91.35(11) . . ?
N4 Co2 O4 90.34(15) . . ?
O1 Co2 O4 150.05(10) . . ?
O2 Co2 O4 73.81(10) . . ?
O6 Co2 O4 84.71(11) . . ?
N4 Co2 O3 84.67(16) . . ?
O1 Co2 O3 74.75(10) . . ?
O2 Co2 O3 149.29(10) . . ?
O6 Co2 O3 80.12(11) . . ?
O4 Co2 O3 133.68(11) . . ?
N4 Co2 Co1 126.06(13) . . ?
O1 Co2 Co1 39.93(7) . . ?
O2 Co2 Co1 40.20(7) . . ?
O6 Co2 Co1 79.76(7) . . ?
O4 Co2 Co1 110.81(7) . . ?
O3 Co2 Co1 109.09(8) . . ?
C8 O1 Co1 126.1(2) . . ?
C8 O1 Co2 119.5(2) . . ?
Co1 O1 Co2 98.23(10) . . ?
C21 O2 Co1 124.7(2) . . ?
C21 O2 Co2 117.7(2) . . ?
Co1 O2 Co2 97.54(10) . . ?
C3 O3 C2 115.0(4) . . ?
C3 O3 Co2 108.1(2) . . ?
C2 O3 Co2 130.5(3) . . ?
C20 O4 C22 116.4(3) . . ?
C20 O4 Co2 108.4(2) . . ?
C22 O4 Co2 135.2(3) . . ?
C24 O5 Co1 129.9(2) . . ?
C24 O6 Co2 124.2(2) . . ?
C10 N1 C9 106.3(3) . . ?
C10 N1 Co1 120.1(3) . . ?
C9 N1 Co1 111.9(3) . . ?
C10 N1 H1 107(3) . . ?
C9 N1 H1 102(3) . . ?
Co1 N1 H1 107(3) . . ?
C14 N2 C15 106.7(3) . . ?
C14 N2 Co1 119.1(3) . . ?
C15 N2 Co1 112.6(2) . . ?
C14 N2 H2 110(2) . . ?
C15 N2 H2 107(3) . . ?
Co1 N2 H2 101(2) . . ?
N5 N3 Co1 116.8(3) . . ?
N7 N4 Co2 139.4(4) . . ?
N6 N5 N3 176.2(4) . . ?
N8A N7 N4 175(4) . . ?
N4 N7 N8 167(3) . . ?
O7 N9 O8 124.3(4) . . ?
O7 N9 C29 118.3(4) . . ?
O8 N9 C29 117.4(4) . . ?
C2 C1 H1A 109.5 . . ?
C2 C1 H1B 109.5 . . ?
H1A C1 H1B 109.5 . . ?
C2 C1 H1C 109.5 . . ?
H1A C1 H1C 109.5 . . ?
H1B C1 H1C 109.5 . . ?
C1 C2 O3 110.2(5) . . ?
C1 C2 H2A 109.6 . . ?
O3 C2 H2A 109.6 . . ?
C1 C2 H2B 109.6 . . ?
O3 C2 H2B 109.6 . . ?
H2A C2 H2B 108.1 . . ?
O3 C3 C8 116.9(4) . . ?
O3 C3 C4 123.9(4) . . ?
C8 C3 C4 119.2(4) . . ?
C5 C4 C3 119.6(5) . . ?
C5 C4 H4 120.2 . . ?
C3 C4 H4 120.2 . . ?
C6 C5 C4 121.2(4) . . ?
C6 C5 H5 119.4 . . ?
C4 C5 H5 119.4 . . ?
C5 C6 C7 119.8(5) . . ?
C5 C6 H6 120.1 . . ?
C7 C6 H6 120.1 . . ?
C8 C7 C6 119.8(4) . . ?
C8 C7 C9 117.9(4) . . ?
C6 C7 C9 122.3(4) . . ?
O1 C8 C7 120.0(3) . . ?
O1 C8 C3 119.7(4) . . ?
C7 C8 C3 120.3(4) . . ?
C7 C9 N1 113.8(3) . . ?
C7 C9 H9A 108.8 . . ?
N1 C9 H9A 108.8 . . ?
C7 C9 H9B 108.8 . . ?
N1 C9 H9B 108.8 . . ?
H9A C9 H9B 107.7 . . ?
N1 C10 C11 115.9(3) . . ?
N1 C10 H10A 108.3 . . ?
C11 C10 H10A 108.3 . . ?
N1 C10 H10B 108.3 . . ?
C11 C10 H10B 108.3 . . ?
H10A C10 H10B 107.4 . . ?
C14 C11 C10 109.9(4) . . ?
C14 C11 C12 111.8(4) . . ?
C10 C11 C12 111.9(4) . . ?
C14 C11 C13 107.9(4) . . ?
C10 C11 C13 107.4(4) . . ?
C12 C11 C13 107.8(4) . . ?
C11 C12 H12A 109.5 . . ?
C11 C12 H12B 109.5 . . ?
H12A C12 H12B 109.5 . . ?
C11 C12 H12C 109.5 . . ?
H12A C12 H12C 109.5 . . ?
H12B C12 H12C 109.5 . . ?
C11 C13 H13A 109.5 . . ?
C11 C13 H13B 109.5 . . ?
H13A C13 H13B 109.5 . . ?
C11 C13 H13C 109.5 . . ?
H13A C13 H13C 109.5 . . ?
H13B C13 H13C 109.5 . . ?
N2 C14 C11 115.1(3) . . ?
N2 C14 H14A 108.5 . . ?
C11 C14 H14A 108.5 . . ?
N2 C14 H14B 108.5 . . ?
C11 C14 H14B 108.5 . . ?
H14A C14 H14B 107.5 . . ?
C16 C15 N2 113.3(3) . . ?
C16 C15 H15A 108.9 . . ?
N2 C15 H15A 108.9 . . ?
C16 C15 H15B 108.9 . . ?
N2 C15 H15B 108.9 . . ?
H15A C15 H15B 107.7 . . ?
C17 C16 C21 119.9(4) . . ?
C17 C16 C15 121.7(4) . . ?
C21 C16 C15 118.2(3) . . ?
C18 C17 C16 120.0(4) . . ?
C18 C17 H17 120.0 . . ?
C16 C17 H17 120.0 . . ?
C17 C18 C19 121.0(4) . . ?
C17 C18 H18 119.5 . . ?
C19 C18 H18 119.5 . . ?
C18 C19 C20 119.5(4) . . ?
C18 C19 H19 120.3 . . ?
C20 C19 H19 120.3 . . ?
O4 C20 C19 125.0(4) . . ?
O4 C20 C21 114.6(3) . . ?
C19 C20 C21 120.4(4) . . ?
O2 C21 C16 121.0(3) . . ?
O2 C21 C20 119.8(4) . . ?
C16 C21 C20 119.2(3) . . ?
O4 C22 C23 112.0(4) . . ?
O4 C22 H22A 109.2 . . ?
C23 C22 H22A 109.2 . . ?
O4 C22 H22B 109.2 . . ?
C23 C22 H22B 109.2 . . ?
H22A C22 H22B 107.9 . . ?
C22 C23 H23A 109.5 . . ?
C22 C23 H23B 109.5 . . ?
H23A C23 H23B 109.5 . . ?
C22 C23 H23C 109.5 . . ?
H23A C23 H23C 109.5 . . ?
H23B C23 H23C 109.5 . . ?
O6 C24 O5 126.6(3) . . ?
O6 C24 C25 117.7(3) . . ?
O5 C24 C25 115.7(3) . . ?
C30 C25 C26 118.1(3) . . ?
C30 C25 C24 121.0(3) . . ?
C26 C25 C24 120.8(3) . . ?
C27 C26 C25 121.7(4) . . ?
C27 C26 H26 119.2 . . ?
C25 C26 H26 119.2 . . ?
C26 C27 C28 120.2(4) . . ?
C26 C27 H27 119.9 . . ?
C28 C27 H27 119.9 . . ?
C27 C28 C29 118.1(4) . . ?
C27 C28 H28 120.9 . . ?
C29 C28 H28 120.9 . . ?
C30 C29 C28 122.2(4) . . ?
C30 C29 N9 118.6(4) . . ?
C28 C29 N9 119.2(4) . . ?
C29 C30 C25 119.7(4) . . ?
C29 C30 H30 120.2 . . ?
C25 C30 H30 120.2 . . ?

loop_
_geom_bond_atom_site_label_1
_geom_bond_atom_site_label_2
_geom_bond_distance
_geom_bond_site_symmetry_2
_geom_bond_publ_flag
N8 N7 1.27(5) . ?
N8A N7 1.10(3) . ?
Co1 N3 1.910(3) . ?
Co1 O1 1.935(2) . ?
Co1 O2 1.943(2) . ?
Co1 O5 1.946(2) . ?
Co1 N1 1.971(3) . ?
Co1 N2 1.972(3) . ?
Co1 Co2 2.9841(6) . ?
Co2 N4 1.947(4) . ?
Co2 O1 2.011(3) . ?
Co2 O2 2.024(2) . ?
Co2 O6 2.038(3) . ?
Co2 O4 2.346(3) . ?
Co2 O3 2.385(3) . ?
O1 C8 1.349(4) . ?
O2 C21 1.340(4) . ?
O3 C3 1.362(6) . ?
O3 C2 1.453(6) . ?
O4 C20 1.380(5) . ?
O4 C22 1.432(5) . ?
O5 C24 1.269(4) . ?
O6 C24 1.248(4) . ?
O7 N9 1.197(6) . ?
O8 N9 1.219(5) . ?
N1 C10 1.472(5) . ?
N1 C9 1.514(5) . ?
N1 H1 0.869(19) . ?
N2 C14 1.481(5) . ?
N2 C15 1.510(5) . ?
N2 H2 0.79(4) . ?
N3 N5 1.215(5) . ?
N4 N7 1.157(6) . ?
N5 N6 1.144(5) . ?
N9 C29 1.474(6) . ?
C1 C2 1.447(9) . ?
C1 H1A 0.9600 . ?
C1 H1B 0.9600 . ?
C1 H1C 0.9600 . ?
C2 H2A 0.9700 . ?
C2 H2B 0.9700 . ?
C3 C8 1.397(6) . ?
C3 C4 1.403(6) . ?
C4 C5 1.386(8) . ?
C4 H4 0.9300 . ?
C5 C6 1.369(8) . ?
C5 H5 0.9300 . ?
C6 C7 1.395(6) . ?
C6 H6 0.9300 . ?
C7 C8 1.390(6) . ?
C7 C9 1.478(6) . ?
C9 H9A 0.9700 . ?
C9 H9B 0.9700 . ?
C10 C11 1.521(6) . ?
C10 H10A 0.9700 . ?
C10 H10B 0.9700 . ?
C11 C14 1.518(6) . ?
C11 C12 1.536(6) . ?
C11 C13 1.538(5) . ?
C12 H12A 0.9600 . ?
C12 H12B 0.9600 . ?
C12 H12C 0.9600 . ?
C13 H13A 0.9600 . ?
C13 H13B 0.9600 . ?
C13 H13C 0.9600 . ?
C14 H14A 0.9700 . ?
C14 H14B 0.9700 . ?
C15 C16 1.478(5) . ?
C15 H15A 0.9700 . ?
C15 H15B 0.9700 . ?
C16 C17 1.391(5) . ?
C16 C21 1.393(6) . ?
C17 C18 1.365(7) . ?
C17 H17 0.9300 . ?
C18 C19 1.382(7) . ?
C18 H18 0.9300 . ?
C19 C20 1.382(6) . ?
C19 H19 0.9300 . ?
C20 C21 1.395(5) . ?
C22 C23 1.458(8) . ?
C22 H22A 0.9700 . ?
C22 H22B 0.9700 . ?
C23 H23A 0.9600 . ?
C23 H23B 0.9600 . ?
C23 H23C 0.9600 . ?
C24 C25 1.497(5) . ?
C25 C30 1.384(5) . ?
C25 C26 1.403(5) . ?
C26 C27 1.368(6) . ?
C26 H26 0.9300 . ?
C27 C28 1.375(7) . ?
C27 H27 0.9300 . ?
C28 C29 1.396(6) . ?
C28 H28 0.9300 . ?
C29 C30 1.366(5) . ?
C30 H30 0.9300 . ?

loop_
_geom_torsion_atom_site_label_1
_geom_torsion_atom_site_label_2
_geom_torsion_atom_site_label_3
_geom_torsion_atom_site_label_4
_geom_torsion
_geom_torsion_site_symmetry_1
_geom_torsion_site_symmetry_2
_geom_torsion_site_symmetry_3
_geom_torsion_site_symmetry_4
_geom_torsion_publ_flag
Co2 N4 N7 N8 -105(8) . . . . ?
C3 O3 C2 C1 -171.3(5) . . . . ?
Co2 O3 C2 C1 -23.2(8) . . . . ?
C2 O3 C3 C8 157.4(5) . . . . ?
Co2 O3 C3 C8 2.5(4) . . . . ?
C2 O3 C3 C4 -22.5(6) . . . . ?
Co2 O3 C3 C4 -177.4(3) . . . . ?
O3 C3 C4 C5 179.3(4) . . . . ?
C8 C3 C4 C5 -0.6(6) . . . . ?
C3 C4 C5 C6 -2.2(7) . . . . ?
C4 C5 C6 C7 2.6(8) . . . . ?
C5 C6 C7 C8 -0.1(7) . . . . ?
C5 C6 C7 C9 179.0(4) . . . . ?
Co1 O1 C8 C7 42.5(4) . . . . ?
Co2 O1 C8 C7 170.6(3) . . . . ?
Co1 O1 C8 C3 -138.9(3) . . . . ?
Co2 O1 C8 C3 -10.8(4) . . . . ?
C6 C7 C8 O1 175.8(4) . . . . ?
C9 C7 C8 O1 -3.3(5) . . . . ?
C6 C7 C8 C3 -2.7(6) . . . . ?
C9 C7 C8 C3 178.1(4) . . . . ?
O3 C3 C8 O1 4.6(5) . . . . ?
C4 C3 C8 O1 -175.5(4) . . . . ?
O3 C3 C8 C7 -176.9(4) . . . . ?
C4 C3 C8 C7 3.1(6) . . . . ?
C8 C7 C9 N1 -53.3(5) . . . . ?
C6 C7 C9 N1 127.5(4) . . . . ?
C10 N1 C9 C7 -161.2(4) . . . . ?
Co1 N1 C9 C7 65.8(4) . . . . ?
C9 N1 C10 C11 -178.4(3) . . . . ?
Co1 N1 C10 C11 -50.1(5) . . . . ?
N1 C10 C11 C14 65.3(5) . . . . ?
N1 C10 C11 C12 -59.5(5) . . . . ?
N1 C10 C11 C13 -177.6(4) . . . . ?
C15 N2 C14 C11 -177.6(3) . . . . ?
Co1 N2 C14 C11 53.6(4) . . . . ?
C10 C11 C14 N2 -67.2(5) . . . . ?
C12 C11 C14 N2 57.7(5) . . . . ?
C13 C11 C14 N2 176.1(4) . . . . ?
C14 N2 C15 C16 164.9(3) . . . . ?
Co1 N2 C15 C16 -62.7(4) . . . . ?
N2 C15 C16 C17 -127.2(4) . . . . ?
N2 C15 C16 C21 57.0(4) . . . . ?
C21 C16 C17 C18 0.8(6) . . . . ?
C15 C16 C17 C18 -174.9(4) . . . . ?
C16 C17 C18 C19 -0.6(7) . . . . ?
C17 C18 C19 C20 0.5(7) . . . . ?
C22 O4 C20 C19 -12.5(6) . . . . ?
Co2 O4 C20 C19 165.6(4) . . . . ?
C22 O4 C20 C21 166.6(4) . . . . ?
Co2 O4 C20 C21 -15.4(4) . . . . ?
C18 C19 C20 O4 178.4(4) . . . . ?
C18 C19 C20 C21 -0.6(7) . . . . ?
Co1 O2 C21 C16 -39.2(5) . . . . ?
Co2 O2 C21 C16 -162.2(3) . . . . ?
Co1 O2 C21 C20 143.0(3) . . . . ?
Co2 O2 C21 C20 20.1(4) . . . . ?
C17 C16 C21 O2 -178.7(4) . . . . ?
C15 C16 C21 O2 -2.8(5) . . . . ?
C17 C16 C21 C20 -0.9(5) . . . . ?
C15 C16 C21 C20 174.9(3) . . . . ?
O4 C20 C21 O2 -0.5(5) . . . . ?
C19 C20 C21 O2 178.6(4) . . . . ?
O4 C20 C21 C16 -178.3(3) . . . . ?
C19 C20 C21 C16 0.8(6) . . . . ?
C20 O4 C22 C23 -173.8(4) . . . . ?
Co2 O4 C22 C23 8.9(7) . . . . ?
Co2 O6 C24 O5 -10.6(5) . . . . ?
Co2 O6 C24 C25 168.9(2) . . . . ?
Co1 O5 C24 O6 6.4(5) . . . . ?
Co1 O5 C24 C25 -173.2(2) . . . . ?
O6 C24 C25 C30 172.9(3) . . . . ?
O5 C24 C25 C30 -7.5(5) . . . . ?
O6 C24 C25 C26 -10.5(5) . . . . ?
O5 C24 C25 C26 169.1(3) . . . . ?
C30 C25 C26 C27 -0.8(6) . . . . ?
C24 C25 C26 C27 -177.5(4) . . . . ?
C25 C26 C27 C28 0.5(7) . . . . ?
C26 C27 C28 C29 -1.1(7) . . . . ?
C27 C28 C29 C30 2.2(7) . . . . ?
C27 C28 C29 N9 -177.7(4) . . . . ?
O7 N9 C29 C30 2.9(7) . . . . ?
O8 N9 C29 C30 -178.5(4) . . . . ?
O7 N9 C29 C28 -177.3(5) . . . . ?
O8 N9 C29 C28 1.3(7) . . . . ?
C28 C29 C30 C25 -2.6(6) . . . . ?
N9 C29 C30 C25 177.3(4) . . . . ?
C26 C25 C30 C29 1.8(6) . . . . ?
C24 C25 C30 C29 178.5(3) . . . . ?
